data_7242164
loop_
_publ_author_name
'Gusakov, Evgeniy A.'
'Topchu, Iuliia A.'
'Mazitova, Aleksandra M.'
'Dorogan, Igor V.'
'Bulatov, Emil R.'
'Serebriiskii, Ilya G.'
'Abramova, Zinaida I.'
'Tupaeva, Inna O.'
'Demidov, Oleg P.'
'Toan, Duong Ngoc'
'Lam, Tran Dai'
'Bang, Duong Nghia'
'Boumber, Yanis A.'
'Sayapin, Yurii A.'
'Minkin, Vladimir I.'

_publ_section_title
;
 Design, synthesis and biological evaluation of 2-quinolyl-1,3-tropolone
 derivatives as new anti-cancer agents
;
_journal_issue 8
_journal_name_full 'RSC Advances'
_journal_page_first 4555
_journal_page_last 4571
_journal_paper_doi 10.1039/D0RA10610K
_journal_volume 11
_journal_year 2021
_chemical_compound_source 'Rostov-on-Don, Russia'
_chemical_formula_moiety 'C25 H26 Cl2 N2 O4'
_chemical_formula_sum 'C25 H26 Cl2 N2 O4'
_chemical_formula_weight 489.38
_chemical_melting_point 509
_chemical_name_common 5,7-di(tert-butyl)-2-(4,7-dichloro-8-methyl-2-quinolyl)-4-nitro-1,3-tropolone
_chemical_name_systematic 5,7-di(tert-butyl)-2-(4,7-dichloro-8-methyl-2-quinolyl)-4-nitro-1,3-tropolone
_space_group_crystal_system triclinic
_space_group_IT_number 2
_space_group_name_Hall '-P 1'
_space_group_name_H-M_alt 'P -1'
_symmetry_cell_setting triclinic
_symmetry_Int_Tables_number 2
_symmetry_space_group_name_H-M 'P -1'
_atom_sites_solution_hydrogens mixed
_atom_sites_solution_primary dual
_audit_creation_date 2018-04-12
_audit_creation_method
;
Olex2 1.2
(compiled 2017.08.10 svn.r3458 for OlexSys, GUI svn.r5381)
;
_audit_update_record
;
2020-10-26 deposited with the CCDC.	2021-01-12 downloaded from the CCDC.
;
_cell_angle_alpha 88.165(3)
_cell_angle_beta 87.926(3)
_cell_angle_gamma 73.153(3)
_cell_formula_units_Z 2
_cell_length_a 7.6690(2)
_cell_length_b 9.8456(4)
_cell_length_c 15.9190(6)
_cell_measurement_reflns_used 16515
_cell_measurement_temperature 100.01(10)
_cell_measurement_theta_max 73.6340
_cell_measurement_theta_min 4.6460
_cell_volume 1149.35(7)
_computing_cell_refinement 'CrysAlisPro 1.171.38.41 (Rigaku OD, 2015)'
_computing_data_collection 'CrysAlisPro 1.171.38.41 (Rigaku OD, 2015)'
_computing_data_reduction 'CrysAlisPro 1.171.38.41 (Rigaku OD, 2015)'
_computing_molecular_graphics 'Olex2 (Dolomanov et al., 2009)'
_computing_publication_material 'Olex2 (Dolomanov et al., 2009)'
_computing_structure_refinement 'ShelXL (Sheldrick, 2015)'
_computing_structure_solution 'ShelXT (Sheldrick, 2015)'
_diffrn_ambient_environment N~2~
_diffrn_ambient_temperature 100.01(10)
_diffrn_detector 'CCD plate'
_diffrn_detector_area_resol_mean 5.2529
_diffrn_detector_type AtlasS2
_diffrn_measured_fraction_theta_full 1.000
_diffrn_measured_fraction_theta_max 0.986
_diffrn_measurement_details
;
List of Runs (angles in degrees, time in seconds):

  # Type    Start    End  Width  t~exp~   \w     \q     \k     \f   Frames
#--------------------------------------------------------------------------
  1  \w    -74.00  35.00   1.00    1.00    --  -41.35  77.00-180.00  109
  2  \w   -116.00 -17.00   1.00    1.00    --  -41.35 -38.00  60.00   99
  3  \w    -66.00  33.00   1.00    1.00    --  -41.35  38.00-120.00   99
  4  \w    -74.00  35.00   1.00    1.00    --  -41.35  77.00 -30.00  109
  5  \w      1.00  82.00   1.00    1.00    --   41.35 -99.00   0.00   81
  6  \w     35.00 137.00   1.00    1.00    --  107.59 -61.00  30.00  102
  7  \w     34.00 122.00   1.00    1.00    --  107.59-125.00-180.00   88
  8  \w     31.00 140.00   1.00    1.00    --  107.59 -77.00 150.00  109
  9  \w     34.00 122.00   1.00    1.00    --  107.59-125.00   0.00   88
 10  \w     82.00 178.00   1.00    1.00    --  107.59  45.00-180.00   96
 11  \w     31.00 136.00   1.00    1.00    --  107.59 -30.00 150.00  105
 12  \w     25.00 109.00   1.00    1.00    --  107.59 -94.00   0.00   84
 13  \w     35.00 133.00   1.00    1.00    --  107.59 -45.00 -60.00   98
 14  \w     82.00 178.00   1.00    1.00    --  107.59  45.00 120.00   96
 15  \w     55.00 178.00   1.00    1.00    --  107.59  15.00 120.00  123
 16  \w   -113.00 -13.00   1.00    1.00    --  -41.35 -57.00-180.00  100
 17  \w   -113.00 -65.00   1.00    1.00    --  -41.35-138.00 -41.00   48
 18  \w   -113.00 -13.00   1.00    1.00    --  -41.35 -57.00 -90.00  100
 19  \w   -117.00  -9.00   1.00    1.00    --  -41.35 -77.00  30.00  108
 20  \w     75.00 178.00   1.00    1.00    --  107.59  77.00  60.00  103
 21  \w     82.00 178.00   1.00    1.00    --  107.59  45.00-120.00   96
 22  \w     78.00 178.00   1.00    1.00    --  107.59  61.00   0.00  100
 23  \w     75.00 178.00   1.00    1.00    --  107.59  77.00-180.00  103
 24  \w     55.00 178.00   1.00    1.00    --  107.59  15.00 -30.00  123
 25  \w     78.00 178.00   1.00    1.00    --  107.59  61.00  30.00  100
 26  \w     82.00 178.00   1.00    1.00    --  107.59  45.00 150.00   96
 27  \w     75.00 178.00   1.00    1.00    --  107.59  77.00 -60.00  103
 28  \w   -117.00  -9.00   1.00    1.00    --  -41.35 -77.00 120.00  108
 29  \w   -117.00  -9.00   1.00    1.00    --  -41.35 -77.00-150.00  108
 30  \w   -116.00 -17.00   1.00    1.00    --  -41.35 -38.00 -30.00   99
 31  \w   -117.00  -9.00   1.00    1.00    --  -41.35 -77.00 -60.00  108
 32  \w     78.00 117.00   1.00    1.00    --  107.59  61.00 -90.00   39
;
_diffrn_measurement_device 'four-circle diffractometer'
_diffrn_measurement_device_type 'SuperNova, Dual, Cu at zero, AtlasS2'
_diffrn_measurement_method '\w scans'
_diffrn_orient_matrix_type 'CrysAlisPro convention (1999,Acta A55,543-557)'
_diffrn_orient_matrix_UB_11 0.0046500000
_diffrn_orient_matrix_UB_12 -0.0345779000
_diffrn_orient_matrix_UB_13 0.0951084000
_diffrn_orient_matrix_UB_21 0.0806549000
_diffrn_orient_matrix_UB_22 -0.1590487000
_diffrn_orient_matrix_UB_23 -0.0182021000
_diffrn_orient_matrix_UB_31 0.1938096000
_diffrn_orient_matrix_UB_32 0.0158176000
_diffrn_orient_matrix_UB_33 0.0023413000
_diffrn_radiation_monochromator mirror
_diffrn_radiation_probe x-ray
_diffrn_radiation_type CuK\a
_diffrn_radiation_wavelength 1.54184
_diffrn_reflns_av_R_equivalents 0.0282
_diffrn_reflns_av_unetI/netI 0.0187
_diffrn_reflns_Laue_measured_fraction_full 1.000
_diffrn_reflns_Laue_measured_fraction_max 0.986
_diffrn_reflns_limit_h_max 9
_diffrn_reflns_limit_h_min -8
_diffrn_reflns_limit_k_max 12
_diffrn_reflns_limit_k_min -12
_diffrn_reflns_limit_l_max 19
_diffrn_reflns_limit_l_min -19
_diffrn_reflns_number 21532
_diffrn_reflns_point_group_measured_fraction_full 1.000
_diffrn_reflns_point_group_measured_fraction_max 0.986
_diffrn_reflns_theta_full 67.684
_diffrn_reflns_theta_max 74.028
_diffrn_reflns_theta_min 4.694
_diffrn_source 'micro-focus sealed X-ray tube'
_diffrn_source_type 'SuperNova (Cu) X-ray Source'
_exptl_absorpt_coefficient_mu 2.838
_exptl_absorpt_correction_T_max 0.926
_exptl_absorpt_correction_T_min 0.844
_exptl_absorpt_correction_type gaussian
_exptl_absorpt_process_details
;
CrysAlisPro 1.171.38.41 (Rigaku Oxford Diffraction, 2015)
Numerical absorption correction based on gaussian integration over
			a multifaceted crystal model
Empirical absorption correction using spherical harmonics,
 implemented in SCALE3 ABSPACK scaling algorithm.
;
_exptl_crystal_colour 'clear yellow'
_exptl_crystal_colour_lustre clear
_exptl_crystal_colour_primary yellow
_exptl_crystal_density_diffrn 1.414
_exptl_crystal_description block
_exptl_crystal_F_000 512
_exptl_crystal_recrystallization_method 'Re-crystallisation from solvent: Ethyl acetate'
_exptl_crystal_size_max 0.485
_exptl_crystal_size_mid 0.239
_exptl_crystal_size_min 0.197
_refine_diff_density_max 0.322
_refine_diff_density_min -0.414
_refine_diff_density_rms 0.086
_refine_ls_extinction_method none
_refine_ls_goodness_of_fit_ref 1.064
_refine_ls_hydrogen_treatment mixed
_refine_ls_matrix_type full
_refine_ls_number_parameters 309
_refine_ls_number_reflns 4600
_refine_ls_number_restraints 0
_refine_ls_restrained_S_all 1.064
_refine_ls_R_factor_all 0.0331
_refine_ls_R_factor_gt 0.0325
_refine_ls_shift/su_max 0.001
_refine_ls_shift/su_mean 0.000
_refine_ls_structure_factor_coef Fsqd
_refine_ls_weighting_details 'w=1/[\s^2^(Fo^2^)+(0.0484P)^2^+0.5465P] where P=(Fo^2^+2Fc^2^)/3'
_refine_ls_weighting_scheme calc
_refine_ls_wR_factor_gt 0.0851
_refine_ls_wR_factor_ref 0.0855
_reflns_Friedel_coverage 0.000
_reflns_number_gt 4477
_reflns_number_total 4600
_reflns_threshold_expression 'I > 2\s(I)'
_cod_data_source_file d0ra10610k2.cif
_cod_data_source_block jo_161_100
_cod_database_code 7242164
_shelx_shelxl_version_number 2014/7
_chemical_oxdiff_formula 'C25 H26 Cl2 N2 O4'
_shelx_space_group_comment
;
The symmetry employed for this shelxl refinement is uniquely defined
by the following loop, which should always be used as a source of
symmetry information in preference to the above space-group names.
They are only intended as comments.
;
_reflns_odcompleteness_completeness 99.98
_reflns_odcompleteness_iscentric 1
_reflns_odcompleteness_theta 66.97
_olex2_refinement_description
;
1. Fixed Uiso
 At 1.2 times of:
  All C(H) groups
 At 1.5 times of:
  All C(H,H,H) groups
2.a Aromatic/amide H refined with riding coordinates:
 C51(H51), C35(H35), C27(H27), C10(H10)
2.b Idealised Me refined as rotating group:
 C38(H38A,H38B,H38C), C42(H42A,H42B,H42C), C6(H6A,H6B,H6C), C12(H12A,H12B,
 H12C), C16(H16A,H16B,H16C), C26(H26A,H26B,H26C), C34(H34A,H34B,H34C)
;
_olex2_submission_special_instructions 'No special instructions were received'
_oxdiff_exptl_absorpt_empirical_details
;
Empirical correction (ABSPACK) includes:
- Absorption correction using spherical harmonics
- Frame scaling
;
_oxdiff_exptl_absorpt_empirical_full_max 1.586
_oxdiff_exptl_absorpt_empirical_full_min 0.659

loop_
_space_group_symop_operation_xyz
'x, y, z'
'-x, -y, -z'

loop_
_atom_site_label
_atom_site_type_symbol
_atom_site_fract_x
_atom_site_fract_y
_atom_site_fract_z
_atom_site_U_iso_or_equiv
_atom_site_adp_type
_atom_site_occupancy
_atom_site_site_symmetry_order
_atom_site_calc_flag
_atom_site_refinement_flags_posn
_atom_site_refinement_flags_adp
_atom_site_refinement_flags_occupancy
_atom_site_disorder_assembly
_atom_site_disorder_group
Cl5 Cl 0.69709(4) 1.06526(3) 0.57588(2) 0.01589(9) Uani 1 1 d . . . . .
Cl4 Cl 0.97179(4) 0.50515(3) 0.29516(2) 0.01712(9) Uani 1 1 d . . . . .
O2 O 0.60252(13) 0.41374(9) 0.65487(6) 0.01433(19) Uani 1 1 d . . . . .
O3 O 0.51048(12) 0.81212(9) 0.82099(5) 0.01360(19) Uani 1 1 d . . . . .
N1 N 0.66034(14) 0.62238(11) 0.58287(6) 0.0102(2) Uani 1 1 d . . . . .
O59 O 0.53754(18) 0.17390(10) 0.76354(7) 0.0314(3) Uani 1 1 d . . . . .
O58 O 0.77498(16) 0.23508(12) 0.79881(7) 0.0333(3) Uani 1 1 d . . . . .
N57 N 0.61216(18) 0.26066(12) 0.78524(7) 0.0211(3) Uani 1 1 d . . . . .
C56 C 0.52362(17) 0.63730(13) 0.72028(7) 0.0103(2) Uani 1 1 d . . . . .
C55 C 0.73772(17) 0.66665(13) 0.51222(7) 0.0106(2) Uani 1 1 d . . . . .
C54 C 0.26402(17) 0.71191(13) 0.82680(7) 0.0092(2) Uani 1 1 d . . . . .
C53 C 0.44433(17) 0.72406(12) 0.79354(7) 0.0098(2) Uani 1 1 d . . . . .
C52 C 0.59788(17) 0.70256(13) 0.65058(7) 0.0103(2) Uani 1 1 d . . . . .
C51 C 0.24348(17) 0.58842(13) 0.85623(7) 0.0097(2) Uani 1 1 d . . . . .
H51 H 0.1284 0.5929 0.8787 0.012 Uiso 1 1 calc R . . . .
C49 C 0.37618(17) 0.44711(12) 0.85810(8) 0.0102(2) Uani 1 1 d . . . . .
C48 C 0.75293(17) 0.80587(13) 0.50721(8) 0.0114(2) Uani 1 1 d . . . . .
C47 C 0.53730(17) 0.49067(13) 0.71823(8) 0.0110(2) Uani 1 1 d . . . . .
C46 C 0.80086(17) 0.56896(13) 0.44654(8) 0.0120(2) Uani 1 1 d . . . . .
C45 C 0.10523(17) 0.84925(12) 0.82359(8) 0.0108(2) Uani 1 1 d . . . . .
C44 C 0.88288(18) 0.61747(14) 0.37783(8) 0.0134(3) Uani 1 1 d . . . . .
C43 C 0.68356(17) 0.89271(13) 0.57806(8) 0.0120(2) Uani 1 1 d . . . . .
C35 C 0.60869(17) 0.84517(13) 0.64778(8) 0.0117(2) Uani 1 1 d . . . . .
H35 H 0.5653 0.9046 0.6929 0.014 Uiso 1 1 calc R . . . .
C37 C 0.49817(18) 0.41035(13) 0.79369(8) 0.0120(2) Uani 1 1 d . . . . .
C38 C 0.77979(19) 0.42192(14) 0.45424(8) 0.0145(3) Uani 1 1 d . . . . .
H38A H 0.8590 0.3685 0.4966 0.022 Uiso 1 1 calc GR . . . .
H38B H 0.8112 0.3756 0.4013 0.022 Uiso 1 1 calc GR . . . .
H38C H 0.6557 0.4277 0.4697 0.022 Uiso 1 1 calc GR . . . .
C42 C 0.28170(18) 0.43538(14) 1.01111(8) 0.0141(3) Uani 1 1 d . . . . .
H42A H 0.3767 0.4742 1.0270 0.021 Uiso 1 1 calc GR . . . .
H42B H 0.2577 0.3748 1.0557 0.021 Uiso 1 1 calc GR . . . .
H42C H 0.1730 0.5112 1.0005 0.021 Uiso 1 1 calc GR . . . .
C27 C 0.90094(19) 0.75546(14) 0.37092(8) 0.0161(3) Uani 1 1 d . . . . .
H27 H 0.9569 0.7833 0.3233 0.019 Uiso 1 1 calc R . . . .
C21 C 0.34238(18) 0.34842(13) 0.93064(8) 0.0127(3) Uani 1 1 d . . . . .
C6 C 0.1874(2) 0.28973(15) 0.90432(8) 0.0192(3) Uani 1 1 d . . . . .
H6A H 0.0817 0.3672 0.8920 0.029 Uiso 1 1 calc GR . . . .
H6B H 0.1584 0.2320 0.9493 0.029 Uiso 1 1 calc GR . . . .
H6C H 0.2257 0.2334 0.8552 0.029 Uiso 1 1 calc GR . . . .
C10 C 0.83587(18) 0.84876(14) 0.43458(8) 0.0147(3) Uani 1 1 d . . . . .
H10 H 0.8464 0.9405 0.4299 0.018 Uiso 1 1 calc R . . . .
C12 C -0.07945(18) 0.82215(14) 0.83905(9) 0.0181(3) Uani 1 1 d . . . . .
H12A H -0.0933 0.7543 0.7997 0.027 Uiso 1 1 calc GR . . . .
H12B H -0.1747 0.9094 0.8318 0.027 Uiso 1 1 calc GR . . . .
H12C H -0.0865 0.7856 0.8953 0.027 Uiso 1 1 calc GR . . . .
C16 C 0.1047(2) 0.91686(16) 0.73502(9) 0.0228(3) Uani 1 1 d . . . . .
H16A H 0.2135 0.9455 0.7258 0.034 Uiso 1 1 calc GR . . . .
H16B H -0.0001 0.9983 0.7302 0.034 Uiso 1 1 calc GR . . . .
H16C H 0.1004 0.8489 0.6938 0.034 Uiso 1 1 calc GR . . . .
C26 C 0.5095(2) 0.22481(15) 0.95473(9) 0.0221(3) Uani 1 1 d . . . . .
H26A H 0.5341 0.1542 0.9122 0.033 Uiso 1 1 calc GR . . . .
H26B H 0.4852 0.1835 1.0077 0.033 Uiso 1 1 calc GR . . . .
H26C H 0.6133 0.2597 0.9593 0.033 Uiso 1 1 calc GR . . . .
C34 C 0.1259(2) 0.95245(15) 0.88987(10) 0.0225(3) Uani 1 1 d . . . . .
H34A H 0.1239 0.9098 0.9449 0.034 Uiso 1 1 calc GR . . . .
H34B H 0.0272 1.0384 0.8861 0.034 Uiso 1 1 calc GR . . . .
H34C H 0.2395 0.9738 0.8802 0.034 Uiso 1 1 calc GR . . . .
H1 H 0.653(3) 0.526(3) 0.5939(15) 0.048(6) Uiso 1 1 d . . . . .

loop_
_atom_site_aniso_label
_atom_site_aniso_U_11
_atom_site_aniso_U_22
_atom_site_aniso_U_33
_atom_site_aniso_U_23
_atom_site_aniso_U_13
_atom_site_aniso_U_12
Cl5 0.02251(18) 0.01115(15) 0.01510(16) 0.00047(11) 0.00398(12) -0.00721(12)
Cl4 0.01964(17) 0.02153(17) 0.00872(15) -0.00355(11) 0.00277(11) -0.00365(13)
O2 0.0197(5) 0.0111(4) 0.0110(4) -0.0012(3) 0.0057(3) -0.0033(4)
O3 0.0148(5) 0.0162(4) 0.0120(4) -0.0015(3) 0.0011(3) -0.0080(4)
N1 0.0103(5) 0.0113(5) 0.0089(5) 0.0011(4) 0.0016(4) -0.0034(4)
O59 0.0598(8) 0.0113(5) 0.0211(5) -0.0038(4) 0.0158(5) -0.0089(5)
O58 0.0239(6) 0.0297(6) 0.0309(6) 0.0133(5) 0.0114(5) 0.0135(5)
N57 0.0297(7) 0.0116(5) 0.0148(5) 0.0039(4) 0.0114(5) 0.0035(5)
C56 0.0095(6) 0.0114(6) 0.0096(6) 0.0013(4) 0.0013(4) -0.0025(5)
C55 0.0090(6) 0.0136(6) 0.0087(5) 0.0023(4) -0.0006(4) -0.0027(5)
C54 0.0106(6) 0.0099(5) 0.0062(5) -0.0008(4) 0.0007(4) -0.0018(5)
C53 0.0111(6) 0.0086(5) 0.0087(5) 0.0031(4) -0.0010(4) -0.0015(5)
C52 0.0081(6) 0.0124(6) 0.0098(6) 0.0011(4) -0.0001(4) -0.0021(5)
C51 0.0097(6) 0.0103(6) 0.0084(5) -0.0007(4) 0.0025(4) -0.0023(5)
C49 0.0121(6) 0.0084(5) 0.0103(5) 0.0005(4) 0.0002(4) -0.0035(5)
C48 0.0099(6) 0.0135(6) 0.0104(6) 0.0024(5) -0.0002(5) -0.0030(5)
C47 0.0097(6) 0.0115(6) 0.0109(6) 0.0004(4) 0.0017(4) -0.0020(5)
C46 0.0110(6) 0.0145(6) 0.0103(6) 0.0004(5) -0.0021(5) -0.0031(5)
C45 0.0112(6) 0.0077(5) 0.0122(6) 0.0003(4) 0.0020(4) -0.0012(5)
C44 0.0125(6) 0.0172(6) 0.0088(5) -0.0009(5) -0.0001(5) -0.0014(5)
C43 0.0113(6) 0.0111(6) 0.0136(6) 0.0016(5) -0.0014(5) -0.0034(5)
C35 0.0109(6) 0.0125(6) 0.0108(6) -0.0003(4) 0.0013(5) -0.0021(5)
C37 0.0139(6) 0.0069(5) 0.0130(6) 0.0012(4) 0.0018(5) 0.0000(5)
C38 0.0159(6) 0.0154(6) 0.0125(6) -0.0017(5) 0.0014(5) -0.0051(5)
C42 0.0182(7) 0.0149(6) 0.0103(6) 0.0009(5) 0.0030(5) -0.0069(5)
C27 0.0179(7) 0.0198(6) 0.0099(6) 0.0038(5) 0.0026(5) -0.0052(5)
C21 0.0177(6) 0.0094(5) 0.0105(6) 0.0019(4) 0.0036(5) -0.0040(5)
C6 0.0311(8) 0.0168(6) 0.0143(6) -0.0005(5) 0.0036(5) -0.0146(6)
C10 0.0168(7) 0.0138(6) 0.0131(6) 0.0032(5) 0.0015(5) -0.0046(5)
C12 0.0111(6) 0.0118(6) 0.0295(7) 0.0011(5) 0.0030(5) -0.0006(5)
C16 0.0192(7) 0.0224(7) 0.0192(7) 0.0106(6) 0.0045(5) 0.0042(6)
C26 0.0280(8) 0.0156(6) 0.0160(6) 0.0068(5) 0.0049(6) 0.0028(6)
C34 0.0187(7) 0.0142(6) 0.0317(8) -0.0107(6) -0.0030(6) 0.0013(5)

loop_
_atom_type_symbol
_atom_type_description
_atom_type_scat_dispersion_real
_atom_type_scat_dispersion_imag
_atom_type_scat_source
C C 0.0181 0.0091 'International Tables Vol C Tables 4.2.6.8 and 6.1.1.4'
H H 0.0000 0.0000 'International Tables Vol C Tables 4.2.6.8 and 6.1.1.4'
Cl Cl 0.3639 0.7018 'International Tables Vol C Tables 4.2.6.8 and 6.1.1.4'
N N 0.0311 0.0180 'International Tables Vol C Tables 4.2.6.8 and 6.1.1.4'
O O 0.0492 0.0322 'International Tables Vol C Tables 4.2.6.8 and 6.1.1.4'

loop_
_exptl_crystal_face_index_h
_exptl_crystal_face_index_k
_exptl_crystal_face_index_l
_exptl_crystal_face_perp_dist
4 4 5 0.2324
0 2 10 0.1106
0 -2 -10 0.1144
0 0 10 0.0995
0 -3 9 0.1236
4 0 6 0.2053
5 2 1 0.2432
0 6 -3 0.0723
-1 -6 -3 0.1447
4 -1 -3 0.2212
1 -2 -9 0.1331
-5 -2 -1 0.2299
5 -1 1 0.2199
0 -6 0 0.1202
0 0 -10 0.0703

loop_
_geom_angle_atom_site_label_1
_geom_angle_atom_site_label_2
_geom_angle_atom_site_label_3
_geom_angle
_geom_angle_site_symmetry_1
_geom_angle_site_symmetry_3
_geom_angle_publ_flag
C55 N1 H1 125.3(14) . . ?
C52 N1 C55 124.62(11) . . ?
C52 N1 H1 109.9(14) . . ?
O59 N57 O58 125.25(13) . . ?
O59 N57 C37 117.71(12) . . ?
O58 N57 C37 117.02(12) . . ?
C52 C56 C53 118.67(11) . . ?
C47 C56 C53 121.90(11) . . ?
C47 C56 C52 119.35(11) . . ?
N1 C55 C48 119.49(11) . . ?
N1 C55 C46 118.19(11) . . ?
C48 C55 C46 122.32(11) . . ?
C53 C54 C45 115.69(10) . . ?
C51 C54 C53 121.74(11) . . ?
C51 C54 C45 122.57(11) . . ?
O3 C53 C56 122.60(11) . . ?
O3 C53 C54 120.79(11) . . ?
C56 C53 C54 116.20(10) . . ?
N1 C52 C56 117.05(11) . . ?
N1 C52 C35 117.75(11) . . ?
C35 C52 C56 125.20(11) . . ?
C54 C51 H51 115.3 . . ?
C54 C51 C49 129.36(12) . . ?
C49 C51 H51 115.3 . . ?
C51 C49 C21 114.18(10) . . ?
C37 C49 C51 118.72(11) . . ?
C37 C49 C21 126.60(11) . . ?
C55 C48 C43 116.29(11) . . ?
C55 C48 C10 118.68(12) . . ?
C10 C48 C43 125.03(12) . . ?
O2 C47 C56 123.08(11) . . ?
O2 C47 C37 114.32(11) . . ?
C56 C47 C37 122.19(11) . . ?
C55 C46 C38 120.47(11) . . ?
C44 C46 C55 115.87(12) . . ?
C44 C46 C38 123.65(11) . . ?
C54 C45 C16 108.25(10) . . ?
C12 C45 C54 112.41(10) . . ?
C12 C45 C16 107.40(11) . . ?
C12 C45 C34 107.92(11) . . ?
C34 C45 C54 110.61(10) . . ?
C34 C45 C16 110.20(11) . . ?
C46 C44 Cl4 119.87(10) . . ?
C46 C44 C27 123.27(12) . . ?
C27 C44 Cl4 116.86(10) . . ?
C48 C43 Cl5 118.70(10) . . ?
C35 C43 Cl5 118.46(10) . . ?
C35 C43 C48 122.84(12) . . ?
C52 C35 H35 120.5 . . ?
C43 C35 C52 119.00(11) . . ?
C43 C35 H35 120.5 . . ?
C49 C37 N57 120.29(11) . . ?
C49 C37 C47 132.20(11) . . ?
C47 C37 N57 107.26(10) . . ?
C46 C38 H38A 109.5 . . ?
C46 C38 H38B 109.5 . . ?
C46 C38 H38C 109.5 . . ?
H38A C38 H38B 109.5 . . ?
H38A C38 H38C 109.5 . . ?
H38B C38 H38C 109.5 . . ?
H42A C42 H42B 109.5 . . ?
H42A C42 H42C 109.5 . . ?
H42B C42 H42C 109.5 . . ?
C21 C42 H42A 109.5 . . ?
C21 C42 H42B 109.5 . . ?
C21 C42 H42C 109.5 . . ?
C44 C27 H27 120.1 . . ?
C10 C27 C44 119.76(12) . . ?
C10 C27 H27 120.1 . . ?
C42 C21 C49 109.41(10) . . ?
C6 C21 C49 107.32(10) . . ?
C6 C21 C42 109.11(11) . . ?
C6 C21 C26 109.77(11) . . ?
C26 C21 C49 115.24(11) . . ?
C26 C21 C42 105.89(11) . . ?
C21 C6 H6A 109.5 . . ?
C21 C6 H6B 109.5 . . ?
C21 C6 H6C 109.5 . . ?
H6A C6 H6B 109.5 . . ?
H6A C6 H6C 109.5 . . ?
H6B C6 H6C 109.5 . . ?
C48 C10 H10 120.0 . . ?
C27 C10 C48 120.08(12) . . ?
C27 C10 H10 120.0 . . ?
C45 C12 H12A 109.5 . . ?
C45 C12 H12B 109.5 . . ?
C45 C12 H12C 109.5 . . ?
H12A C12 H12B 109.5 . . ?
H12A C12 H12C 109.5 . . ?
H12B C12 H12C 109.5 . . ?
C45 C16 H16A 109.5 . . ?
C45 C16 H16B 109.5 . . ?
C45 C16 H16C 109.5 . . ?
H16A C16 H16B 109.5 . . ?
H16A C16 H16C 109.5 . . ?
H16B C16 H16C 109.5 . . ?
C21 C26 H26A 109.5 . . ?
C21 C26 H26B 109.5 . . ?
C21 C26 H26C 109.5 . . ?
H26A C26 H26B 109.5 . . ?
H26A C26 H26C 109.5 . . ?
H26B C26 H26C 109.5 . . ?
C45 C34 H34A 109.5 . . ?
C45 C34 H34B 109.5 . . ?
C45 C34 H34C 109.5 . . ?
H34A C34 H34B 109.5 . . ?
H34A C34 H34C 109.5 . . ?
H34B C34 H34C 109.5 . . ?

loop_
_geom_bond_atom_site_label_1
_geom_bond_atom_site_label_2
_geom_bond_distance
_geom_bond_site_symmetry_2
_geom_bond_publ_flag
Cl5 C43 1.7309(13) . ?
Cl4 C44 1.7353(13) . ?
O2 C47 1.2783(15) . ?
O3 C53 1.2228(16) . ?
N1 C55 1.3701(16) . ?
N1 C52 1.3463(16) . ?
N1 H1 0.98(2) . ?
O59 N57 1.2219(18) . ?
O58 N57 1.2260(18) . ?
N57 C37 1.4872(16) . ?
C56 C53 1.4733(16) . ?
C56 C52 1.4454(17) . ?
C56 C47 1.4181(17) . ?
C55 C48 1.4085(18) . ?
C55 C46 1.4179(17) . ?
C54 C53 1.4985(17) . ?
C54 C51 1.3386(17) . ?
C54 C45 1.5361(16) . ?
C52 C35 1.4296(17) . ?
C51 H51 0.9300 . ?
C51 C49 1.4666(16) . ?
C49 C37 1.3475(18) . ?
C49 C21 1.5483(16) . ?
C48 C43 1.4286(17) . ?
C48 C10 1.4110(18) . ?
C47 C37 1.4862(17) . ?
C46 C44 1.3824(18) . ?
C46 C38 1.5032(17) . ?
C45 C12 1.5255(18) . ?
C45 C16 1.5395(17) . ?
C45 C34 1.5313(17) . ?
C44 C27 1.4055(19) . ?
C43 C35 1.3627(18) . ?
C35 H35 0.9300 . ?
C38 H38A 0.9600 . ?
C38 H38B 0.9600 . ?
C38 H38C 0.9600 . ?
C42 H42A 0.9600 . ?
C42 H42B 0.9600 . ?
C42 H42C 0.9600 . ?
C42 C21 1.5449(17) . ?
C27 H27 0.9300 . ?
C27 C10 1.3700(19) . ?
C21 C6 1.5397(19) . ?
C21 C26 1.5401(18) . ?
C6 H6A 0.9600 . ?
C6 H6B 0.9600 . ?
C6 H6C 0.9600 . ?
C10 H10 0.9300 . ?
C12 H12A 0.9600 . ?
C12 H12B 0.9600 . ?
C12 H12C 0.9600 . ?
C16 H16A 0.9600 . ?
C16 H16B 0.9600 . ?
C16 H16C 0.9600 . ?
C26 H26A 0.9600 . ?
C26 H26B 0.9600 . ?
C26 H26C 0.9600 . ?
C34 H34A 0.9600 . ?
C34 H34B 0.9600 . ?
C34 H34C 0.9600 . ?

loop_
_exptl_oxdiff_crystal_face_indexfrac_h
_exptl_oxdiff_crystal_face_indexfrac_k
_exptl_oxdiff_crystal_face_indexfrac_l
_exptl_oxdiff_crystal_face_x
_exptl_oxdiff_crystal_face_y
_exptl_oxdiff_crystal_face_z
4.0703 3.9396 4.7073 0.3304 -0.3840 0.8622
0.0992 2.2061 9.7405 0.8506 -0.5202 0.0769
-0.0850 -2.1996 -9.7408 -0.8508 0.5203 -0.0741
0.3826 0.4667 10.3198 0.9671 -0.2312 0.1057
0.2743 -3.2456 8.5150 0.9233 0.3833 0.0218
3.9281 -0.2246 5.8984 0.5870 0.2452 0.7716
4.9570 2.3841 0.6575 0.0031 0.0086 1.0000
-0.1055 5.6889 -3.4039 -0.5209 -0.8514 0.0616
-0.7305 -6.1052 -2.9868 -0.0764 0.9665 -0.2451
4.2161 -1.0432 -3.0529 -0.2347 0.5615 0.7935
1.0830 -1.6010 -9.4868 -0.8419 0.5147 0.1624
-4.9546 -2.4294 -0.5494 0.0087 -0.0032 -1.0000
4.5029 -0.9174 0.7103 0.1202 0.4962 0.8599
0.0519 -6.0912 0.2190 0.2317 0.9690 -0.0858
0.0458 0.3846 -10.2874 -0.9915 0.1298 -0.0091
